data_4517622
loop_
_publ_author_name
'Dubovoy, Viktor'
'Nawrocki, Shiri'
'Verma, Gaurav'
'Wojtas, Lukasz'
'Desai, Primit'
'Al-Tameemi, Hassan'
'Brinzari, Tatiana V.'
'Stranick, Michael'
'Chen, Dailin'
'Xu, Shaopeng'
'Ma, Shengqian'
'Boyd, Jeffrey M.'
'Asefa, Tewodros'
'Pan, Long'

_publ_section_title
;
 Synthesis, Characterization, and Investigation of the Antimicrobial
 Activity of Cetylpyridinium Tetrachlorozincate
;
_journal_name_full 'ACS Omega'
_journal_paper_doi 10.1021/acsomega.0c00131
_journal_year 2020
_chemical_formula_moiety 'Cl4 Zn, 2(C21 H38 N)'
_chemical_formula_sum 'C42 H76 Cl4 N2 Zn'
_chemical_formula_weight 816.21
_space_group_crystal_system orthorhombic
_space_group_IT_number 61
_space_group_name_Hall '-P 2ac 2ab'
_space_group_name_H-M_alt 'P b c a'
_atom_sites_solution_hydrogens geom
_audit_creation_date 2018-03-28
_audit_creation_method
;
Olex2 1.2
(compiled 2017.08.10 svn.r3458 for OlexSys, GUI svn.r5381)
;
_cell_angle_alpha 90
_cell_angle_beta 90
_cell_angle_gamma 90
_cell_formula_units_Z 16
_cell_length_a 14.6776(5)
_cell_length_b 20.6265(7)
_cell_length_c 62.330(2)
_cell_measurement_reflns_used 9949
_cell_measurement_temperature 297(2)
_cell_measurement_theta_max 50.20
_cell_measurement_theta_min 2.84
_cell_volume 18870.3(11)
_computing_cell_refinement 'SAINT V8.38A (?, 2016)'
_computing_data_reduction 'SAINT V8.38A (?, 2016)'
_computing_molecular_graphics 'Olex2 (Dolomanov et al., 2009)'
_computing_publication_material 'Olex2 (Dolomanov et al., 2009)'
_computing_structure_refinement 'XL (Sheldrick, 2008)'
_diffrn_ambient_temperature 297.58
_diffrn_measured_fraction_theta_full 0.999
_diffrn_measured_fraction_theta_max 0.999
_diffrn_measurement_device_type 'Bruker D8 Venture PHOTON 100 CMOS'
_diffrn_measurement_method 'omega scans'
_diffrn_radiation_monochromator mirrors
_diffrn_radiation_type CuK\a
_diffrn_radiation_wavelength 1.54178
_diffrn_reflns_av_R_equivalents 0.0907
_diffrn_reflns_av_unetI/netI 0.0582
_diffrn_reflns_Laue_measured_fraction_full 0.999
_diffrn_reflns_Laue_measured_fraction_max 0.999
_diffrn_reflns_limit_h_max 14
_diffrn_reflns_limit_h_min -14
_diffrn_reflns_limit_k_max 20
_diffrn_reflns_limit_k_min -16
_diffrn_reflns_limit_l_max 60
_diffrn_reflns_limit_l_min -56
_diffrn_reflns_number 50657
_diffrn_reflns_point_group_measured_fraction_full 0.999
_diffrn_reflns_point_group_measured_fraction_max 0.999
_diffrn_reflns_theta_full 48.452
_diffrn_reflns_theta_max 48.452
_diffrn_reflns_theta_min 2.836
_diffrn_source 'INCOATEC Imus micro-focus source'
_diffrn_standards_number 0
_exptl_absorpt_coefficient_mu 3.003
_exptl_absorpt_correction_T_max 1.0000
_exptl_absorpt_correction_T_min 0.8405
_exptl_absorpt_correction_type multi-scan
_exptl_absorpt_process_details
;
SADABS-2016/2 (Bruker,2016/2) was used for absorption correction.
wR2(int) was 0.1153 before and 0.0669 after correction.
The Ratio of minimum to maximum transmission is 0.8405.
The \l/2 correction factor is Not present.
;
_exptl_crystal_colour colorless
_exptl_crystal_density_diffrn 1.149
_exptl_crystal_description plate
_exptl_crystal_F_000 7040
_exptl_crystal_size_max 0.129
_exptl_crystal_size_mid 0.106
_exptl_crystal_size_min 0.042
_refine_diff_density_max 0.255
_refine_diff_density_min -0.293
_refine_diff_density_rms 0.045
_refine_ls_extinction_method none
_refine_ls_goodness_of_fit_ref 1.028
_refine_ls_hydrogen_treatment constr
_refine_ls_matrix_type full
_refine_ls_number_parameters 887
_refine_ls_number_reflns 9038
_refine_ls_number_restraints 0
_refine_ls_restrained_S_all 1.028
_refine_ls_R_factor_all 0.1140
_refine_ls_R_factor_gt 0.0553
_refine_ls_shift/su_max 0.001
_refine_ls_shift/su_mean 0.000
_refine_ls_structure_factor_coef Fsqd
_refine_ls_weighting_details 'w=1/[\s^2^(Fo^2^)+(0.0330P)^2^+19.3714P] where P=(Fo^2^+2Fc^2^)/3'
_refine_ls_weighting_scheme calc
_refine_ls_wR_factor_gt 0.0969
_refine_ls_wR_factor_ref 0.1180
_reflns_Friedel_coverage 0.000
_reflns_number_gt 5337
_reflns_number_total 9038
_reflns_threshold_expression 'I > 2\s(I)'
_cod_data_source_file ao0c00131_si_002.cif
_cod_data_source_block colgate_cetylpyzn_acetone_298K
_cod_original_cell_volume 18870.4(11)
_cod_database_code 4517622
_shelx_shelxl_version_number 2017/1
_shelx_space_group_comment
;
The symmetry employed for this shelxl refinement is uniquely defined
by the following loop, which should always be used as a source of
symmetry information in preference to the above space-group names.
They are only intended as comments.
;
_shelx_estimated_absorpt_t_max 0.884
_shelx_estimated_absorpt_t_min 0.698
_olex2_refinement_description
;
1. Fixed Uiso
 At 1.2 times of:
  All C(H) groups, All C(H,H) groups
 At 1.5 times of:
  All C(H,H,H) groups
2.a Secondary CH2 refined with riding coordinates:
 C00F(H00A,H00B), C00G(H00C,H00D), C00H(H00E,H00F), C00J(H00P,H00Q), C00K(H00G,
 H00H), C00L(H00R,H00S), C00M(H00T,H00U), C00P(H00W,H00X), C00Q(H00,H),
 C00R(H00J,H00K), C00S(H00L,H00M), C00T(H3AA,HA), C00U(H00N,H00O), C00W(H5AA,
 HB), C00X(H6AA,HC), C00Y(H7AA,HD), C00Z(H00Y,HE), C010(H01Q,H01R), C011(H8AA,
 HF), C012(H9AA,HG), C013(H01A,H01B), C014(H01C,H01D), C015(H01E,H01F),
 C017(H0BA,HH), C01A(H1BA,HI), C01D(H2BA,HJ), C01E(H01T,H01U), C01G(H01V,H01W),
 C01H(H01I,H01J), C01I(H01X,H01Z), C01L(H6BA,HK), C01O(H4BA,HL), C01P(H01K,
 H01L), C01Q(H01M,H01N), C01S(H9BA,HM), C01T(H1AA,HN), C01U(H2AA,HO), C01W(H0CA,
 HP), C01X(H01O,H01P), C020(H02F,H02G), C021(H02Z,HQ), C022(H02,HR), C023(H02Q,
 H02R), C024(H2CA,HS), C025(H02S,H02T), C026(H02U,H02V), C027(H3CA,HT),
 C028(H02H,H02I), C029(H02J,H02K), C02B(H5CA,HU), C02C(H6CA,HV), C02D(H02W,
 H02X), C02E(H02A,H02B), C02F(H7CA,HW), C02G(H8CA,HX), C02J(H0DA,H5DA),
 C02K(H1DA,H6DA), C02L(H2DA,H7DA), C02M(H3DA,H8DA), C02O(H02L,H02M)
2.b Aromatic/amide H refined with riding coordinates:
 C00I(H00I), C00N(H00Z), C00O(H00V), C00V(H4AA), C016(H016), C018(H018),
 C019(H019), C01B(H01G), C01C(H01S), C01F(H01H), C01J(H3BA), C01K(H01),
 C01M(H0AA), C01N(H7BA), C01R(H8BA), C01V(H5BA), C01Y(H01Y), C01Z(H1CA),
 C02A(H4CA), C02H(H9CA)
2.c Idealised Me refined as rotating group:
 C02I(H02Y,HY,HZ), C02N(H02C,H02D,H02E), C02P(H4DA,H9DA,H0EA), C02Q(H02N,H02O,
 H02P)
;
_olex2_submission_special_instructions 'No special instructions were received'

loop_
_space_group_symop_operation_xyz
'x, y, z'
'-x+1/2, -y, z+1/2'
'-x, y+1/2, -z+1/2'
'x+1/2, -y+1/2, -z'
'-x, -y, -z'
'x-1/2, y, -z-1/2'
'x, -y-1/2, z-1/2'
'-x-1/2, y-1/2, z'

loop_
_atom_site_label
_atom_site_type_symbol
_atom_site_fract_x
_atom_site_fract_y
_atom_site_fract_z
_atom_site_U_iso_or_equiv
_atom_site_adp_type
_atom_site_occupancy
_atom_site_site_symmetry_order
_atom_site_calc_flag
_atom_site_refinement_flags_posn
_atom_site_refinement_flags_adp
_atom_site_refinement_flags_occupancy
_atom_site_disorder_assembly
_atom_site_disorder_group
Zn01 Zn 0.26872(6) 0.69454(4) 0.46799(2) 0.0729(3) Uani 1 1 d . . . . .
Zn02 Zn 0.72263(6) 0.97298(4) 0.43391(2) 0.0785(3) Uani 1 1 d . . . . .
Cl03 Cl 0.15185(11) 0.67014(8) 0.49017(3) 0.0818(5) Uani 1 1 d . . . . .
Cl04 Cl 0.84538(12) 0.97482(9) 0.41194(3) 0.0935(6) Uani 1 1 d . . . . .
Cl05 Cl 0.78546(13) 0.97339(8) 0.46752(3) 0.0932(6) Uani 1 1 d . . . . .
Cl06 Cl 0.63693(12) 0.88218(8) 0.42997(3) 0.0924(6) Uani 1 1 d . . . . .
Cl07 Cl 0.36533(12) 0.60889(7) 0.46932(3) 0.0975(6) Uani 1 1 d . . . . .
Cl08 Cl 0.33998(13) 0.78572(8) 0.47892(4) 0.1091(7) Uani 1 1 d . . . . .
Cl09 Cl 0.21394(18) 0.71061(8) 0.43455(3) 0.1294(9) Uani 1 1 d . . . . .
Cl0A Cl 0.63518(14) 1.06199(9) 0.43061(4) 0.1432(9) Uani 1 1 d . . . . .
N00B N 0.8358(4) 0.7543(3) 0.44159(8) 0.0635(14) Uani 1 1 d . . . . .
N00C N 0.4352(4) 0.3880(3) 0.44438(8) 0.0622(14) Uani 1 1 d . . . . .
N00D N 0.5477(4) 0.6560(3) 0.43995(8) 0.0684(15) Uani 1 1 d . . . . .
N00E N 0.3970(5) 1.0008(3) 0.45823(14) 0.090(2) Uani 1 1 d . . . . .
C00F C 0.7921(4) 0.7935(3) 0.36302(9) 0.0719(19) Uani 1 1 d . . . . .
H00A H 0.783629 0.840011 0.364291 0.086 Uiso 1 1 calc R . . . .
H00B H 0.857064 0.785388 0.361946 0.086 Uiso 1 1 calc R . . . .
C00G C 0.7774(4) 0.7416(3) 0.42280(9) 0.0665(18) Uani 1 1 d . . . . .
H00C H 0.715454 0.754752 0.425996 0.080 Uiso 1 1 calc R . . . .
H00D H 0.777003 0.695423 0.419796 0.080 Uiso 1 1 calc R . . . .
C00H C 0.8110(4) 0.7780(3) 0.40313(9) 0.0636(18) Uani 1 1 d . . . . .
H00E H 0.806833 0.824249 0.405751 0.076 Uiso 1 1 calc R . . . .
H00F H 0.874581 0.767475 0.400656 0.076 Uiso 1 1 calc R . . . .
C00I C 0.8148(5) 0.8010(3) 0.45577(12) 0.0693(19) Uani 1 1 d . . . . .
H00I H 0.762650 0.825870 0.453761 0.083 Uiso 1 1 calc R . . . .
C00J C 0.4630(4) 0.3759(3) 0.38345(9) 0.079(2) Uani 1 1 d . . . . .
H00P H 0.529005 0.376752 0.383916 0.094 Uiso 1 1 calc R . . . .
H00Q H 0.444303 0.331061 0.381763 0.094 Uiso 1 1 calc R . . . .
C00K C 0.7562(4) 0.7611(3) 0.38328(9) 0.0699(19) Uani 1 1 d . . . . .
H00G H 0.693370 0.774144 0.385490 0.084 Uiso 1 1 calc R . . . .
H00H H 0.757013 0.714467 0.381296 0.084 Uiso 1 1 calc R . . . .
C00L C 0.4361(4) 0.4261(3) 0.28257(10) 0.076(2) Uani 1 1 d . . . . .
H00R H 0.450165 0.472007 0.282945 0.091 Uiso 1 1 calc R . . . .
H00S H 0.370250 0.421768 0.282443 0.091 Uiso 1 1 calc R . . . .
C00M C 0.4262(4) 0.4012(3) 0.40474(9) 0.0710(19) Uani 1 1 d . . . . .
H00T H 0.445948 0.445651 0.406843 0.085 Uiso 1 1 calc R . . . .
H00U H 0.360133 0.400701 0.404487 0.085 Uiso 1 1 calc R . . . .
C00N C 0.6200(6) 0.6225(3) 0.44649(12) 0.081(2) Uani 1 1 d . . . . .
H00Z H 0.636047 0.584551 0.439385 0.097 Uiso 1 1 calc R . . . .
C00O C 0.4880(5) 0.4339(3) 0.45282(12) 0.072(2) Uani 1 1 d . . . . .
H00V H 0.540553 0.446712 0.445645 0.087 Uiso 1 1 calc R . . . .
C00P C 0.4344(4) 0.4222(3) 0.32344(9) 0.075(2) Uani 1 1 d . . . . .
H00W H 0.449717 0.467861 0.324341 0.090 Uiso 1 1 calc R . . . .
H00X H 0.368458 0.418768 0.323138 0.090 Uiso 1 1 calc R . . . .
C00Q C 0.5043(4) 0.6752(3) 0.19734(9) 0.075(2) Uani 1 1 d . . . . .
H00 H 0.492998 0.721489 0.196967 0.090 Uiso 1 1 calc R . . . .
H H 0.569812 0.668851 0.197502 0.090 Uiso 1 1 calc R . . . .
C00R C 0.7439(4) 0.7730(3) 0.30190(9) 0.0733(19) Uani 1 1 d . . . . .
H00J H 0.678738 0.780798 0.302088 0.088 Uiso 1 1 calc R . . . .
H00K H 0.753292 0.726500 0.301661 0.088 Uiso 1 1 calc R . . . .
C00S C 0.7473(4) 0.7721(3) 0.22035(9) 0.0746(19) Uani 1 1 d . . . . .
H00L H 0.681690 0.777674 0.220129 0.090 Uiso 1 1 calc R . . . .
H00M H 0.759655 0.725894 0.220645 0.090 Uiso 1 1 calc R . . . .
C00T C 0.4646(4) 0.6485(3) 0.25871(9) 0.074(2) Uani 1 1 d . . . . .
H3AA H 0.399056 0.654385 0.258743 0.089 Uiso 1 1 calc R . . . .
HA H 0.476498 0.602196 0.258675 0.089 Uiso 1 1 calc R . . . .
C00U C 0.7865(4) 0.8001(3) 0.19997(9) 0.0751(19) Uani 1 1 d . . . . .
H00N H 0.852190 0.795187 0.200335 0.090 Uiso 1 1 calc R . . . .
H00O H 0.773261 0.846162 0.199595 0.090 Uiso 1 1 calc R . . . .
C00V C 0.5731(6) 0.7337(3) 0.46677(12) 0.082(2) Uani 1 1 d . . . . .
H4AA H 0.556339 0.772049 0.473556 0.099 Uiso 1 1 calc R . . . .
C00W C 0.5032(4) 0.6772(3) 0.27912(9) 0.0728(19) Uani 1 1 d . . . . .
H5AA H 0.490055 0.723285 0.279355 0.087 Uiso 1 1 calc R . . . .
HB H 0.568903 0.672134 0.278978 0.087 Uiso 1 1 calc R . . . .
C00X C 0.4649(4) 0.6479(3) 0.21792(9) 0.075(2) Uani 1 1 d . . . . .
H6AA H 0.399410 0.654403 0.217766 0.090 Uiso 1 1 calc R . . . .
HC H 0.475922 0.601565 0.218239 0.090 Uiso 1 1 calc R . . . .
C00Y C 0.5069(4) 0.6745(3) 0.31987(9) 0.076(2) Uani 1 1 d . . . . .
H7AA H 0.494473 0.720703 0.320318 0.091 Uiso 1 1 calc R . . . .
HD H 0.572477 0.669003 0.319347 0.091 Uiso 1 1 calc R . . . .
C00Z C 0.4723(4) 0.3951(3) 0.30267(10) 0.077(2) Uani 1 1 d . . . . .
H00Y H 0.538015 0.399923 0.302848 0.093 Uiso 1 1 calc R . . . .
HE H 0.459051 0.349014 0.302137 0.093 Uiso 1 1 calc R . . . .
C010 C 0.4602(4) 0.3597(3) 0.42302(9) 0.074(2) Uani 1 1 d . . . . .
H01Q H 0.434093 0.316599 0.421805 0.089 Uiso 1 1 calc R . . . .
H01R H 0.525868 0.355605 0.422067 0.089 Uiso 1 1 calc R . . . .
C011 C 0.5146(4) 0.6699(3) 0.36068(9) 0.080(2) Uani 1 1 d . . . . .
H8AA H 0.503981 0.716287 0.361352 0.096 Uiso 1 1 calc R . . . .
HF H 0.579902 0.663173 0.359848 0.096 Uiso 1 1 calc R . . . .
C012 C 0.4938(4) 0.6340(3) 0.42125(10) 0.083(2) Uani 1 1 d . . . . .
H9AA H 0.430617 0.646557 0.423112 0.100 Uiso 1 1 calc R . . . .
HG H 0.496367 0.587109 0.420271 0.100 Uiso 1 1 calc R . . . .
C013 C 0.7452(4) 0.7736(3) 0.26105(9) 0.0718(19) Uani 1 1 d . . . . .
H01A H 0.679731 0.780062 0.260979 0.086 Uiso 1 1 calc R . . . .
H01B H 0.756323 0.727287 0.261047 0.086 Uiso 1 1 calc R . . . .
C014 C 0.7509(4) 0.7695(3) 0.17956(9) 0.079(2) Uani 1 1 d . . . . .
H01C H 0.763187 0.723341 0.180059 0.095 Uiso 1 1 calc R . . . .
H01D H 0.685356 0.775120 0.179081 0.095 Uiso 1 1 calc R . . . .
C015 C 0.7849(4) 0.8001(3) 0.32230(9) 0.077(2) Uani 1 1 d . . . . .
H01E H 0.774708 0.846544 0.322633 0.093 Uiso 1 1 calc R . . . .
H01F H 0.850240 0.792972 0.321992 0.093 Uiso 1 1 calc R . . . .
C016 C 0.9456(6) 0.7754(4) 0.47583(12) 0.092(2) Uani 1 1 d . . . . .
H016 H 0.982429 0.781821 0.487782 0.111 Uiso 1 1 calc R . . . .
C017 C 0.5304(5) 0.6634(3) 0.40085(9) 0.084(2) Uani 1 1 d . . . . .
H0BA H 0.594464 0.652666 0.399445 0.101 Uiso 1 1 calc R . . . .
HH H 0.525210 0.710217 0.401638 0.101 Uiso 1 1 calc R . . . .
C018 C 0.3597(5) 0.3676(3) 0.45469(13) 0.075(2) Uani 1 1 d . . . . .
H018 H 0.324119 0.334875 0.448787 0.090 Uiso 1 1 calc R . . . .
C019 C 0.6711(5) 0.6432(4) 0.46359(12) 0.088(2) Uani 1 1 d . . . . .
H019 H 0.721225 0.619405 0.468198 0.106 Uiso 1 1 calc R . . . .
C01A C 0.4795(4) 0.6392(3) 0.38126(10) 0.083(2) Uani 1 1 d . . . . .
H1BA H 0.415252 0.648998 0.382849 0.100 Uiso 1 1 calc R . . . .
HI H 0.485966 0.592511 0.380302 0.100 Uiso 1 1 calc R . . . .
C01B C 0.8697(6) 0.8125(3) 0.47319(11) 0.081(2) Uani 1 1 d . . . . .
H01G H 0.855408 0.844962 0.482984 0.098 Uiso 1 1 calc R . . . .
C01C C 0.3890(6) 0.4427(4) 0.48250(11) 0.084(2) Uani 1 1 d . . . . .
H01S H 0.373273 0.461660 0.495511 0.101 Uiso 1 1 calc R . . . .
C01D C 0.5030(4) 0.6776(3) 0.23823(9) 0.075(2) Uani 1 1 d . . . . .
H2BA H 0.490426 0.723720 0.238144 0.089 Uiso 1 1 calc R . . . .
HJ H 0.568656 0.672093 0.238245 0.089 Uiso 1 1 calc R . . . .
C01E C 0.4314(4) 0.4138(3) 0.36411(10) 0.078(2) Uani 1 1 d . . . . .
H01T H 0.365429 0.412485 0.363470 0.094 Uiso 1 1 calc R . . . .
H01U H 0.449553 0.458738 0.365796 0.094 Uiso 1 1 calc R . . . .
C01F C 0.9113(6) 0.7190(3) 0.44438(12) 0.081(2) Uani 1 1 d . . . . .
H01H H 0.925045 0.686630 0.434501 0.097 Uiso 1 1 calc R . . . .
C01G C 0.4366(5) 0.4272(3) 0.24165(10) 0.078(2) Uani 1 1 d . . . . .
H01V H 0.370823 0.422322 0.241615 0.094 Uiso 1 1 calc R . . . .
H01W H 0.449853 0.473272 0.241722 0.094 Uiso 1 1 calc R . . . .
C01H C 0.7842(4) 0.8021(3) 0.24061(9) 0.0726(19) Uani 1 1 d . . . . .
H01I H 0.771559 0.848228 0.240360 0.087 Uiso 1 1 calc R . . . .
H01J H 0.849872 0.796700 0.240800 0.087 Uiso 1 1 calc R . . . .
C01I C 0.4373(5) 0.4274(3) 0.20070(10) 0.083(2) Uani 1 1 d . . . . .
H01X H 0.371487 0.422899 0.200684 0.100 Uiso 1 1 calc R . . . .
H01Z H 0.450957 0.473416 0.200676 0.100 Uiso 1 1 calc R . . . .
C01J C 0.6471(6) 0.7000(4) 0.47385(10) 0.081(2) Uani 1 1 d . . . . .
H3BA H 0.680932 0.715117 0.485428 0.097 Uiso 1 1 calc R . . . .
C01K C 0.4658(6) 0.4622(3) 0.47192(13) 0.089(2) Uani 1 1 d . . . . .
H01 H 0.502573 0.494520 0.477670 0.107 Uiso 1 1 calc R . . . .
C01L C 0.3055(5) 1.0210(3) 0.34696(13) 0.098(2) Uani 1 1 d . . . . .
H6BA H 0.290087 0.975320 0.346498 0.117 Uiso 1 1 calc R . . . .
HK H 0.371422 1.024150 0.347521 0.117 Uiso 1 1 calc R . . . .
C01M C 0.3355(5) 0.3951(4) 0.47389(12) 0.082(2) Uani 1 1 d . . . . .
H0AA H 0.283099 0.381573 0.480982 0.099 Uiso 1 1 calc R . . . .
C01N C 0.4670(6) 0.9600(4) 0.45745(15) 0.097(3) Uani 1 1 d . . . . .
H7BA H 0.498973 0.955751 0.444643 0.116 Uiso 1 1 calc R . . . .
C01O C 0.4658(4) 0.6466(3) 0.29946(9) 0.074(2) Uani 1 1 d . . . . .
H4BA H 0.477446 0.600367 0.299063 0.089 Uiso 1 1 calc R . . . .
HL H 0.400302 0.652812 0.299826 0.089 Uiso 1 1 calc R . . . .
C01P C 0.7834(4) 0.8020(3) 0.28154(9) 0.0723(19) Uani 1 1 d . . . . .
H01K H 0.772150 0.848292 0.281586 0.087 Uiso 1 1 calc R . . . .
H01L H 0.848862 0.795563 0.281635 0.087 Uiso 1 1 calc R . . . .
C01Q C 0.7467(4) 0.7706(3) 0.34269(9) 0.0745(19) Uani 1 1 d . . . . .
H01M H 0.682278 0.780645 0.343519 0.089 Uiso 1 1 calc R . . . .
H01N H 0.752622 0.723837 0.341826 0.089 Uiso 1 1 calc R . . . .
C01R C 0.3495(6) 1.0062(4) 0.4770(2) 0.106(3) Uani 1 1 d . . . . .
H8BA H 0.300283 1.034486 0.477918 0.128 Uiso 1 1 calc R . . . .
C01S C 0.2774(5) 1.0536(3) 0.28540(12) 0.091(2) Uani 1 1 d . . . . .
H9BA H 0.211319 1.051934 0.285147 0.109 Uiso 1 1 calc R . . . .
HM H 0.294973 1.098884 0.285546 0.109 Uiso 1 1 calc R . . . .
C01T C 0.4695(4) 0.3883(3) 0.34327(10) 0.082(2) Uani 1 1 d . . . . .
H1AA H 0.455175 0.342492 0.342186 0.099 Uiso 1 1 calc R . . . .
HN H 0.535364 0.392327 0.343633 0.099 Uiso 1 1 calc R . . . .
C01U C 0.4736(4) 0.3977(3) 0.26196(10) 0.075(2) Uani 1 1 d . . . . .
H2AA H 0.539282 0.402874 0.261999 0.091 Uiso 1 1 calc R . . . .
HO H 0.460741 0.351600 0.261791 0.091 Uiso 1 1 calc R . . . .
C01V C 0.5234(5) 0.7115(4) 0.44980(12) 0.079(2) Uani 1 1 d . . . . .
H5BA H 0.472854 0.734601 0.445047 0.095 Uiso 1 1 calc R . . . .
C01W C 0.3130(5) 1.0236(3) 0.22437(12) 0.099(2) Uani 1 1 d . . . . .
H0CA H 0.378968 1.025901 0.224389 0.119 Uiso 1 1 calc R . . . .
HP H 0.296424 0.978084 0.224431 0.119 Uiso 1 1 calc R . . . .
C01X C 0.7910(5) 0.7966(3) 0.15926(10) 0.081(2) Uani 1 1 d . . . . .
H01O H 0.856702 0.791583 0.159930 0.097 Uiso 1 1 calc R . . . .
H01P H 0.778128 0.842647 0.158766 0.097 Uiso 1 1 calc R . . . .
C01Y C 0.9684(6) 0.7289(4) 0.46119(16) 0.099(3) Uani 1 1 d . . . . .
H01Y H 1.021526 0.704698 0.462700 0.119 Uiso 1 1 calc R . . . .
C01Z C 0.3747(7) 0.9699(5) 0.49443(16) 0.106(3) Uani 1 1 d . . . . .
H1CA H 0.342311 0.973564 0.507200 0.128 Uiso 1 1 calc R . . . .
C020 C 0.4372(5) 0.4276(3) 0.16022(11) 0.105(3) Uani 1 1 d . . . . .
H02F H 0.449361 0.473857 0.160477 0.126 Uiso 1 1 calc R . . . .
H02G H 0.371592 0.421967 0.160031 0.126 Uiso 1 1 calc R . . . .
C021 C 0.2735(5) 1.0519(3) 0.32636(12) 0.092(2) Uani 1 1 d . . . . .
H02Z H 0.290353 1.097412 0.326680 0.111 Uiso 1 1 calc R . . . .
HQ H 0.207536 1.049827 0.325989 0.111 Uiso 1 1 calc R . . . .
C022 C 0.3123(5) 1.0236(3) 0.26520(13) 0.099(2) Uani 1 1 d . . . . .
H02 H 0.295644 0.978062 0.265191 0.119 Uiso 1 1 calc R . . . .
HR H 0.378350 1.025843 0.265364 0.119 Uiso 1 1 calc R . . . .
C023 C 0.4664(5) 0.6453(3) 0.17722(10) 0.086(2) Uani 1 1 d . . . . .
H02Q H 0.401131 0.652749 0.176913 0.103 Uiso 1 1 calc R . . . .
H02R H 0.475879 0.598759 0.177883 0.103 Uiso 1 1 calc R . . . .
C024 C 0.3015(5) 1.0168(3) 0.38740(13) 0.103(3) Uani 1 1 d . . . . .
H2CA H 0.290162 0.970555 0.386335 0.124 Uiso 1 1 calc R . . . .
HS H 0.366894 1.022912 0.388376 0.124 Uiso 1 1 calc R . . . .
C025 C 0.4712(4) 0.6437(3) 0.34042(9) 0.078(2) Uani 1 1 d . . . . .
H02S H 0.405894 0.650638 0.341212 0.093 Uiso 1 1 calc R . . . .
H02T H 0.481611 0.597337 0.339758 0.093 Uiso 1 1 calc R . . . .
C026 C 0.5067(5) 0.6702(3) 0.15658(10) 0.087(2) Uani 1 1 d . . . . .
H02U H 0.495538 0.716439 0.155682 0.104 Uiso 1 1 calc R . . . .
H02V H 0.572203 0.663872 0.157049 0.104 Uiso 1 1 calc R . . . .
C027 C 0.3096(5) 1.0229(3) 0.30581(13) 0.096(2) Uani 1 1 d . . . . .
H3CA H 0.375624 1.025159 0.306137 0.115 Uiso 1 1 calc R . . . .
HT H 0.293031 0.977349 0.305503 0.115 Uiso 1 1 calc R . . . .
C028 C 0.4739(5) 0.3982(3) 0.22133(10) 0.080(2) Uani 1 1 d . . . . .
H02H H 0.460683 0.352169 0.221314 0.096 Uiso 1 1 calc R . . . .
H02I H 0.539659 0.403100 0.221418 0.096 Uiso 1 1 calc R . . . .
C029 C 0.4738(5) 0.3983(3) 0.18033(11) 0.088(2) Uani 1 1 d . . . . .
H02J H 0.539560 0.402755 0.180305 0.105 Uiso 1 1 calc R . . . .
H02K H 0.459902 0.352322 0.180282 0.105 Uiso 1 1 calc R . . . .
C02A C 0.4465(8) 0.9288(4) 0.49319(16) 0.102(3) Uani 1 1 d . . . . .
H4CA H 0.463168 0.903919 0.504983 0.123 Uiso 1 1 calc R . . . .
C02B C 0.2797(5) 1.0526(3) 0.20398(13) 0.097(2) Uani 1 1 d . . . . .
H5CA H 0.297086 1.097918 0.203828 0.117 Uiso 1 1 calc R . . . .
HU H 0.213613 1.050955 0.204087 0.117 Uiso 1 1 calc R . . . .
C02C C 0.2792(5) 1.0533(3) 0.24478(12) 0.094(2) Uani 1 1 d . . . . .
H6CA H 0.296209 1.098755 0.244802 0.113 Uiso 1 1 calc R . . . .
HV H 0.213133 1.051373 0.244726 0.113 Uiso 1 1 calc R . . . .
C02D C 0.4706(5) 0.6388(3) 0.13675(11) 0.108(3) Uani 1 1 d . . . . .
H02W H 0.405581 0.646685 0.135941 0.129 Uiso 1 1 calc R . . . .
H02X H 0.479580 0.592336 0.137885 0.129 Uiso 1 1 calc R . . . .
C02E C 0.7576(5) 0.7662(3) 0.13852(11) 0.105(3) Uani 1 1 d . . . . .
H02A H 0.770777 0.720114 0.138939 0.126 Uiso 1 1 calc R . . . .
H02B H 0.691941 0.771048 0.137820 0.126 Uiso 1 1 calc R . . . .
C02F C 0.3664(5) 1.0369(4) 0.43881(18) 0.136(4) Uani 1 1 d . . . . .
H7CA H 0.350146 1.080725 0.442987 0.164 Uiso 1 1 calc R . . . .
HW H 0.416936 1.039814 0.428818 0.164 Uiso 1 1 calc R . . . .
C02G C 0.3120(5) 1.0225(3) 0.18355(14) 0.106(3) Uani 1 1 d . . . . .
H8CA H 0.294566 0.977084 0.183628 0.127 Uiso 1 1 calc R . . . .
HX H 0.378002 1.024187 0.183343 0.127 Uiso 1 1 calc R . . . .
C02H C 0.4936(6) 0.9245(4) 0.47465(19) 0.101(3) Uani 1 1 d . . . . .
H9CA H 0.543883 0.897220 0.473666 0.121 Uiso 1 1 calc R . . . .
C02I C 0.5144(5) 0.6623(3) 0.11619(11) 0.125(3) Uani 1 1 d . . . . .
H02Y H 0.485722 0.641632 0.104160 0.188 Uiso 1 1 calc GR . . . .
HY H 0.578121 0.651687 0.116329 0.188 Uiso 1 1 calc GR . . . .
HZ H 0.507239 0.708409 0.115049 0.188 Uiso 1 1 calc GR . . . .
C02J C 0.2678(5) 1.0490(3) 0.36724(13) 0.101(2) Uani 1 1 d . . . . .
H0DA H 0.201909 1.045693 0.366815 0.121 Uiso 1 1 calc R . . . .
H5DA H 0.283306 1.094635 0.367827 0.121 Uiso 1 1 calc R . . . .
C02K C 0.2880(7) 1.0070(4) 0.42778(14) 0.145(4) Uani 1 1 d . . . . .
H1DA H 0.236674 1.006312 0.437571 0.174 Uiso 1 1 calc R . . . .
H6DA H 0.303230 0.962401 0.424386 0.174 Uiso 1 1 calc R . . . .
C02L C 0.2773(6) 1.0524(4) 0.16329(14) 0.125(3) Uani 1 1 d . . . . .
H2DA H 0.211227 1.051474 0.163542 0.150 Uiso 1 1 calc R . . . .
H7DA H 0.295888 1.097550 0.162975 0.150 Uiso 1 1 calc R . . . .
C02M C 0.2592(7) 1.0411(3) 0.40725(14) 0.142(4) Uani 1 1 d . . . . .
H3DA H 0.193559 1.037341 0.405848 0.170 Uiso 1 1 calc R . . . .
H8DA H 0.273378 1.086864 0.408635 0.170 Uiso 1 1 calc R . . . .
C02N C 0.7982(6) 0.7940(4) 0.11839(10) 0.136(3) Uani 1 1 d . . . . .
H02C H 0.776476 0.770058 0.106202 0.204 Uiso 1 1 calc GR . . . .
H02D H 0.863404 0.790948 0.119077 0.204 Uiso 1 1 calc GR . . . .
H02E H 0.780655 0.838600 0.117024 0.204 Uiso 1 1 calc GR . . . .
C02O C 0.4761(6) 0.3997(4) 0.13974(13) 0.140(4) Uani 1 1 d . . . . .
H02L H 0.542004 0.402720 0.140355 0.168 Uiso 1 1 calc R . . . .
H02M H 0.460330 0.354108 0.139008 0.168 Uiso 1 1 calc R . . . .
C02P C 0.3090(6) 1.0206(4) 0.14320(13) 0.159(4) Uani 1 1 d . . . . .
H4DA H 0.279140 1.040061 0.131105 0.239 Uiso 1 1 calc GR . . . .
H9DA H 0.294741 0.975239 0.143712 0.239 Uiso 1 1 calc GR . . . .
H0EA H 0.373741 1.026069 0.141824 0.239 Uiso 1 1 calc GR . . . .
C02Q C 0.4453(7) 0.4308(5) 0.12048(15) 0.214(6) Uani 1 1 d . . . . .
H02N H 0.470979 0.409118 0.108252 0.321 Uiso 1 1 calc GR . . . .
H02O H 0.464365 0.475300 0.120519 0.321 Uiso 1 1 calc GR . . . .
H02P H 0.380069 0.428684 0.119757 0.321 Uiso 1 1 calc GR . . . .

loop_
_atom_site_aniso_label
_atom_site_aniso_U_11
_atom_site_aniso_U_22
_atom_site_aniso_U_33
_atom_site_aniso_U_23
_atom_site_aniso_U_13
_atom_site_aniso_U_12
Zn01 0.0794(7) 0.0588(5) 0.0806(6) -0.0024(4) 0.0161(5) -0.0002(5)
Zn02 0.0765(7) 0.0697(5) 0.0894(7) -0.0067(5) -0.0003(6) 0.0131(5)
Cl03 0.0729(13) 0.0936(12) 0.0788(12) -0.0034(9) 0.0149(10) 0.0083(10)
Cl04 0.0938(14) 0.1209(14) 0.0658(11) -0.0003(10) 0.0046(11) 0.0097(13)
Cl05 0.1185(16) 0.0928(12) 0.0683(11) -0.0128(10) 0.0100(11) 0.0002(12)
Cl06 0.0828(14) 0.0764(11) 0.1179(15) -0.0118(10) -0.0107(12) 0.0092(10)
Cl07 0.0859(14) 0.0654(11) 0.1412(17) 0.0077(10) 0.0396(13) 0.0088(10)
Cl08 0.0875(15) 0.0649(12) 0.175(2) -0.0080(11) -0.0142(14) -0.0033(11)
Cl09 0.244(3) 0.0800(12) 0.0648(12) 0.0002(9) 0.0057(15) 0.0165(15)
Cl0A 0.1100(18) 0.0714(13) 0.248(3) 0.0010(15) -0.0243(18) 0.0254(13)
N00B 0.068(4) 0.059(4) 0.063(4) 0.010(3) -0.006(3) -0.006(3)
N00C 0.064(4) 0.059(4) 0.064(4) 0.001(3) 0.002(4) 0.003(3)
N00D 0.075(5) 0.077(4) 0.054(4) -0.001(4) 0.009(4) -0.020(4)
N00E 0.060(5) 0.062(4) 0.149(7) -0.017(4) 0.002(5) 0.000(4)
C00F 0.078(5) 0.076(4) 0.062(4) 0.001(3) 0.001(4) -0.011(4)
C00G 0.065(5) 0.070(4) 0.065(4) -0.002(3) -0.001(4) -0.011(4)
C00H 0.058(5) 0.067(4) 0.066(5) -0.003(3) 0.010(4) -0.010(4)
C00I 0.074(5) 0.061(5) 0.073(5) 0.003(4) 0.007(5) -0.002(4)
C00J 0.089(6) 0.084(5) 0.062(5) -0.012(4) -0.007(4) 0.021(4)
C00K 0.071(5) 0.076(4) 0.062(4) -0.002(3) -0.006(4) -0.011(4)
C00L 0.078(5) 0.075(5) 0.074(5) -0.006(4) -0.005(4) 0.007(4)
C00M 0.066(5) 0.079(5) 0.067(5) -0.008(4) -0.004(4) 0.017(4)
C00N 0.101(7) 0.065(5) 0.077(6) 0.005(4) 0.003(5) 0.002(5)
C00O 0.064(5) 0.073(5) 0.080(6) 0.009(4) 0.001(5) -0.009(5)
C00P 0.086(5) 0.074(5) 0.065(5) -0.007(4) 0.005(4) 0.007(4)
C00Q 0.082(5) 0.075(5) 0.069(5) 0.000(4) -0.006(4) -0.002(4)
C00R 0.082(5) 0.078(4) 0.060(4) 0.000(3) -0.004(4) -0.013(4)
C00S 0.078(5) 0.077(4) 0.069(5) 0.002(4) 0.000(4) -0.006(4)
C00T 0.086(5) 0.068(4) 0.069(5) -0.003(4) -0.003(4) -0.008(4)
C00U 0.089(6) 0.075(4) 0.061(4) 0.001(4) 0.001(4) -0.008(4)
C00V 0.105(7) 0.069(5) 0.073(6) -0.001(4) 0.005(5) -0.003(5)
C00W 0.074(5) 0.076(5) 0.068(5) 0.002(4) 0.002(4) -0.002(4)
C00X 0.080(5) 0.081(5) 0.065(5) -0.003(4) -0.003(4) -0.008(4)
C00Y 0.085(5) 0.074(5) 0.068(5) -0.003(4) 0.001(4) -0.004(4)
C00Z 0.075(5) 0.085(5) 0.072(5) 0.008(4) -0.012(4) 0.009(4)
C010 0.089(6) 0.066(4) 0.069(5) -0.014(4) 0.003(4) 0.015(4)
C011 0.084(6) 0.090(5) 0.065(5) -0.004(4) 0.001(4) -0.015(4)
C012 0.086(6) 0.099(5) 0.064(5) -0.004(4) 0.003(4) -0.025(5)
C013 0.077(5) 0.074(4) 0.064(4) -0.001(4) -0.007(4) -0.011(4)
C014 0.090(6) 0.085(5) 0.062(5) 0.000(4) -0.006(4) -0.001(4)
C015 0.096(6) 0.072(4) 0.063(5) 0.001(4) -0.002(4) -0.012(4)
C016 0.090(7) 0.109(7) 0.078(6) 0.023(5) -0.024(5) -0.012(6)
C017 0.095(6) 0.099(5) 0.060(5) 0.002(4) -0.005(4) -0.020(5)
C018 0.071(6) 0.061(4) 0.092(6) 0.004(4) -0.005(5) -0.012(4)
C019 0.100(6) 0.089(6) 0.075(6) 0.019(4) -0.011(5) 0.006(5)
C01A 0.084(6) 0.098(5) 0.067(5) 0.004(4) 0.006(4) -0.021(5)
C01B 0.098(7) 0.079(5) 0.067(6) -0.004(4) -0.004(5) -0.013(5)
C01C 0.093(7) 0.099(6) 0.060(5) -0.009(4) 0.007(5) 0.005(5)
C01D 0.084(5) 0.075(5) 0.065(5) -0.001(4) -0.005(4) 0.002(4)
C01E 0.084(6) 0.079(5) 0.072(5) -0.010(4) -0.007(4) 0.014(4)
C01F 0.098(7) 0.065(5) 0.078(6) 0.012(4) -0.001(5) 0.008(5)
C01G 0.086(6) 0.078(5) 0.071(5) 0.000(4) 0.001(4) 0.010(4)
C01H 0.083(5) 0.073(4) 0.061(4) -0.003(4) 0.002(4) -0.008(4)
C01I 0.092(6) 0.081(5) 0.076(5) 0.002(4) 0.008(5) 0.005(4)
C01J 0.099(7) 0.081(6) 0.063(5) 0.001(4) 0.010(5) -0.017(5)
C01K 0.100(7) 0.082(5) 0.086(6) -0.024(5) 0.003(5) -0.007(5)
C01L 0.100(7) 0.073(5) 0.120(7) 0.010(5) -0.002(6) 0.004(5)
C01M 0.086(6) 0.089(5) 0.072(6) 0.000(4) 0.022(5) 0.000(5)
C01N 0.074(7) 0.074(6) 0.141(9) -0.014(6) 0.017(6) 0.025(5)
C01O 0.079(5) 0.078(5) 0.067(5) -0.005(4) -0.005(4) -0.003(4)
C01P 0.082(5) 0.069(4) 0.066(5) -0.001(4) -0.001(4) -0.008(4)
C01Q 0.080(5) 0.078(4) 0.066(5) -0.001(4) -0.001(4) -0.015(4)
C01R 0.063(7) 0.068(6) 0.189(11) -0.036(7) -0.013(8) 0.008(5)
C01S 0.090(6) 0.068(4) 0.116(7) -0.001(5) 0.006(6) -0.007(4)
C01T 0.091(6) 0.092(5) 0.064(5) -0.010(4) -0.011(4) 0.014(4)
C01U 0.080(5) 0.068(4) 0.078(5) -0.001(4) -0.004(4) 0.000(4)
C01V 0.080(6) 0.089(6) 0.068(5) -0.005(4) 0.019(5) 0.005(5)
C01W 0.106(7) 0.077(5) 0.114(7) -0.003(5) 0.006(6) -0.005(5)
C01X 0.096(6) 0.077(5) 0.071(5) -0.004(4) -0.008(4) 0.002(4)
C01Y 0.078(7) 0.102(7) 0.117(8) 0.023(6) -0.005(6) 0.021(5)
C01Z 0.073(7) 0.115(8) 0.132(9) -0.049(7) 0.010(6) -0.009(6)
C020 0.132(8) 0.109(6) 0.072(6) 0.007(5) 0.000(6) 0.002(5)
C021 0.086(6) 0.071(5) 0.120(7) -0.003(5) 0.004(6) -0.013(5)
C022 0.091(6) 0.084(5) 0.121(7) -0.003(5) 0.005(6) 0.005(5)
C023 0.104(6) 0.082(5) 0.071(5) -0.008(4) -0.012(5) 0.000(5)
C024 0.117(7) 0.076(5) 0.116(7) 0.003(5) 0.008(6) -0.001(5)
C025 0.079(5) 0.088(5) 0.067(5) 0.004(4) -0.005(4) -0.010(4)
C026 0.105(6) 0.086(5) 0.068(5) -0.003(4) -0.015(5) 0.012(5)
C027 0.093(6) 0.071(5) 0.124(7) 0.004(5) 0.006(5) 0.006(5)
C028 0.091(6) 0.075(5) 0.074(5) 0.000(4) -0.002(5) -0.001(4)
C029 0.096(6) 0.081(5) 0.086(6) -0.004(4) 0.005(5) -0.004(4)
C02A 0.088(8) 0.096(7) 0.122(9) -0.018(6) 0.004(6) -0.031(6)
C02B 0.096(6) 0.081(5) 0.115(7) -0.015(5) 0.002(6) -0.003(5)
C02C 0.098(6) 0.078(5) 0.107(6) -0.010(5) 0.001(6) -0.010(5)
C02D 0.147(8) 0.106(6) 0.070(6) -0.005(5) -0.016(6) 0.005(6)
C02E 0.132(7) 0.105(6) 0.079(6) -0.011(5) -0.032(6) 0.013(5)
C02F 0.078(7) 0.085(6) 0.245(12) 0.038(7) -0.038(7) 0.001(5)
C02G 0.098(7) 0.093(6) 0.126(7) -0.015(6) 0.012(6) 0.001(5)
C02H 0.080(7) 0.075(6) 0.147(9) -0.003(6) -0.001(7) 0.017(5)
C02I 0.163(9) 0.129(7) 0.083(6) -0.005(5) -0.012(6) 0.040(6)
C02J 0.107(7) 0.077(5) 0.120(7) -0.002(5) 0.014(6) -0.005(5)
C02K 0.196(11) 0.113(7) 0.126(8) 0.003(6) -0.021(8) -0.047(7)
C02L 0.137(8) 0.124(7) 0.115(7) -0.018(6) -0.003(7) -0.005(6)
C02M 0.226(12) 0.089(6) 0.110(7) 0.005(5) -0.002(8) 0.000(7)
C02N 0.193(10) 0.158(8) 0.057(5) 0.003(5) -0.010(6) 0.000(7)
C02O 0.183(10) 0.164(9) 0.073(6) -0.003(6) -0.001(7) 0.002(7)
C02P 0.179(10) 0.183(9) 0.116(8) -0.040(7) 0.027(7) -0.022(8)
C02Q 0.256(14) 0.282(14) 0.103(8) 0.000(9) -0.030(9) -0.055(11)

loop_
_atom_type_symbol
_atom_type_description
_atom_type_scat_dispersion_real
_atom_type_scat_dispersion_imag
_atom_type_scat_source
C C 0.0181 0.0091 'International Tables Vol C Tables 4.2.6.8 and 6.1.1.4'
H H 0.0000 0.0000 'International Tables Vol C Tables 4.2.6.8 and 6.1.1.4'
Cl Cl 0.3639 0.7018 'International Tables Vol C Tables 4.2.6.8 and 6.1.1.4'
N N 0.0311 0.0180 'International Tables Vol C Tables 4.2.6.8 and 6.1.1.4'
Zn Zn -1.5491 0.6778 'International Tables Vol C Tables 4.2.6.8 and 6.1.1.4'

loop_
_geom_angle_atom_site_label_1
_geom_angle_atom_site_label_2
_geom_angle_atom_site_label_3
_geom_angle
_geom_angle_site_symmetry_1
_geom_angle_site_symmetry_3
_geom_angle_publ_flag
Cl03 Zn01 Cl07 106.20(7) . . ?
Cl08 Zn01 Cl03 110.66(8) . . ?
Cl08 Zn01 Cl07 110.40(7) . . ?
Cl08 Zn01 Cl09 108.73(8) . . ?
Cl09 Zn01 Cl03 109.09(9) . . ?
Cl09 Zn01 Cl07 111.76(8) . . ?
Cl04 Zn02 Cl05 103.48(7) . . ?
Cl04 Zn02 Cl06 112.92(7) . . ?
Cl06 Zn02 Cl05 108.99(7) . . ?
Cl0A Zn02 Cl04 112.65(9) . . ?
Cl0A Zn02 Cl05 108.11(9) . . ?
Cl0A Zn02 Cl06 110.32(8) . . ?
C00I N00B C00G 121.2(7) . . ?
C01F N00B C00G 119.2(6) . . ?
C01F N00B C00I 119.6(6) . . ?
C00O N00C C010 119.1(6) . . ?
C00O N00C C018 120.8(6) . . ?
C018 N00C C010 120.1(6) . . ?
C00N N00D C012 120.5(7) . . ?
C00N N00D C01V 120.9(6) . . ?
C01V N00D C012 118.6(7) . . ?
C01N N00E C01R 118.6(8) . . ?
C01N N00E C02F 121.3(9) . . ?
C01R N00E C02F 120.0(9) . . ?
H00A C00F H00B 107.7 . . ?
C00K C00F H00A 108.8 . . ?
C00K C00F H00B 108.8 . . ?
C01Q C00F H00A 108.8 . . ?
C01Q C00F H00B 108.8 . . ?
C01Q C00F C00K 113.9(5) . . ?
N00B C00G H00C 109.4 . . ?
N00B C00G H00D 109.4 . . ?
N00B C00G C00H 111.3(5) . . ?
H00C C00G H00D 108.0 . . ?
C00H C00G H00C 109.4 . . ?
C00H C00G H00D 109.4 . . ?
C00G C00H H00E 109.2 . . ?
C00G C00H H00F 109.2 . . ?
H00E C00H H00F 107.9 . . ?
C00K C00H C00G 111.8(5) . . ?
C00K C00H H00E 109.2 . . ?
C00K C00H H00F 109.2 . . ?
N00B C00I H00I 119.7 . . ?
N00B C00I C01B 120.7(6) . . ?
C01B C00I H00I 119.7 . . ?
H00P C00J H00Q 107.6 . . ?
C00M C00J H00P 108.7 . . ?
C00M C00J H00Q 108.7 . . ?
C01E C00J H00P 108.7 . . ?
C01E C00J H00Q 108.7 . . ?
C01E C00J C00M 114.1(5) . . ?
C00F C00K H00G 109.0 . . ?
C00F C00K H00H 109.0 . . ?
C00H C00K C00F 113.0(5) . . ?
C00H C00K H00G 109.0 . . ?
C00H C00K H00H 109.0 . . ?
H00G C00K H00H 107.8 . . ?
H00R C00L H00S 107.6 . . ?
C00Z C00L H00R 108.7 . . ?
C00Z C00L H00S 108.7 . . ?
C00Z C00L C01U 114.4(5) . . ?
C01U C00L H00R 108.7 . . ?
C01U C00L H00S 108.7 . . ?
C00J C00M H00T 109.6 . . ?
C00J C00M H00U 109.6 . . ?
H00T C00M H00U 108.1 . . ?
C010 C00M C00J 110.2(5) . . ?
C010 C00M H00T 109.6 . . ?
C010 C00M H00U 109.6 . . ?
N00D C00N H00Z 119.6 . . ?
N00D C00N C019 120.8(7) . . ?
C019 C00N H00Z 119.6 . . ?
N00C C00O H00V 119.7 . . ?
N00C C00O C01K 120.6(6) . . ?
C01K C00O H00V 119.7 . . ?
H00W C00P H00X 107.7 . . ?
C00Z C00P H00W 108.8 . . ?
C00Z C00P H00X 108.8 . . ?
C01T C00P H00W 108.8 . . ?
C01T C00P H00X 108.8 . . ?
C01T C00P C00Z 113.7(5) . . ?
H00 C00Q H 107.6 . . ?
C00X C00Q H00 108.7 . . ?
C00X C00Q H 108.7 . . ?
C023 C00Q H00 108.7 . . ?
C023 C00Q H 108.7 . . ?
C023 C00Q C00X 114.3(5) . . ?
H00J C00R H00K 107.7 . . ?
C015 C00R H00J 108.8 . . ?
C015 C00R H00K 108.8 . . ?
C015 C00R C01P 114.0(5) . . ?
C01P C00R H00J 108.8 . . ?
C01P C00R H00K 108.8 . . ?
H00L C00S H00M 107.6 . . ?
C00U C00S H00L 108.7 . . ?
C00U C00S H00M 108.7 . . ?
C01H C00S H00L 108.7 . . ?
C01H C00S H00M 108.7 . . ?
C01H C00S C00U 114.3(5) . . ?
H3AA C00T HA 107.6 . . ?
C00W C00T H3AA 108.7 . . ?
C00W C00T HA 108.7 . . ?
C00W C00T C01D 114.4(5) . . ?
C01D C00T H3AA 108.7 . . ?
C01D C00T HA 108.7 . . ?
C00S C00U H00N 108.6 . . ?
C00S C00U H00O 108.6 . . ?
C00S C00U C014 114.6(5) . . ?
H00N C00U H00O 107.6 . . ?
C014 C00U H00N 108.6 . . ?
C014 C00U H00O 108.6 . . ?
C01J C00V H4AA 119.8 . . ?
C01J C00V C01V 120.4(7) . . ?
C01V C00V H4AA 119.8 . . ?
C00T C00W H5AA 108.8 . . ?
C00T C00W HB 108.8 . . ?
C00T C00W C01O 113.8(5) . . ?
H5AA C00W HB 107.7 . . ?
C01O C00W H5AA 108.8 . . ?
C01O C00W HB 108.8 . . ?
C00Q C00X H6AA 108.6 . . ?
C00Q C00X HC 108.6 . . ?
H6AA C00X HC 107.6 . . ?
C01D C00X C00Q 114.6(5) . . ?
C01D C00X H6AA 108.6 . . ?
C01D C00X HC 108.6 . . ?
H7AA C00Y HD 107.6 . . ?
C01O C00Y H7AA 108.7 . . ?
C01O C00Y HD 108.7 . . ?
C01O C00Y C025 114.2(5) . . ?
C025 C00Y H7AA 108.7 . . ?
C025 C00Y HD 108.7 . . ?
C00L C00Z C00P 115.1(5) . . ?
C00L C00Z H00Y 108.5 . . ?
C00L C00Z HE 108.5 . . ?
C00P C00Z H00Y 108.5 . . ?
C00P C00Z HE 108.5 . . ?
H00Y C00Z HE 107.5 . . ?
N00C C010 C00M 111.6(5) . . ?
N00C C010 H01Q 109.3 . . ?
N00C C010 H01R 109.3 . . ?
C00M C010 H01Q 109.3 . . ?
C00M C010 H01R 109.3 . . ?
H01Q C010 H01R 108.0 . . ?
H8AA C011 HF 107.6 . . ?
C01A C011 H8AA 108.7 . . ?
C01A C011 HF 108.7 . . ?
C025 C011 H8AA 108.7 . . ?
C025 C011 HF 108.7 . . ?
C025 C011 C01A 114.4(5) . . ?
N00D C012 H9AA 109.5 . . ?
N00D C012 HG 109.5 . . ?
N00D C012 C017 110.5(5) . . ?
H9AA C012 HG 108.1 . . ?
C017 C012 H9AA 109.5 . . ?
C017 C012 HG 109.5 . . ?
H01A C013 H01B 107.5 . . ?
C01H C013 H01A 108.5 . . ?
C01H C013 H01B 108.5 . . ?
C01P C013 H01A 108.5 . . ?
C01P C013 H01B 108.5 . . ?
C01P C013 C01H 114.9(5) . . ?
C00U C014 H01C 108.6 . . ?
C00U C014 H01D 108.6 . . ?
H01C C014 H01D 107.6 . . ?
C01X C014 C00U 114.7(5) . . ?
C01X C014 H01C 108.6 . . ?
C01X C014 H01D 108.6 . . ?
C00R C015 H01E 108.7 . . ?
C00R C015 H01F 108.7 . . ?
C00R C015 C01Q 114.2(5) . . ?
H01E C015 H01F 107.6 . . ?
C01Q C015 H01E 108.7 . . ?
C01Q C015 H01F 108.7 . . ?
C01B C016 H016 119.5 . . ?
C01B C016 C01Y 121.0(8) . . ?
C01Y C016 H016 119.5 . . ?
C012 C017 H0BA 109.3 . . ?
C012 C017 HH 109.3 . . ?
C012 C017 C01A 111.8(5) . . ?
H0BA C017 HH 107.9 . . ?
C01A C017 H0BA 109.3 . . ?
C01A C017 HH 109.3 . . ?
N00C C018 H018 120.0 . . ?
N00C C018 C01M 120.0(6) . . ?
C01M C018 H018 120.0 . . ?
C00N C019 H019 120.5 . . ?
C00N C019 C01J 119.0(7) . . ?
C01J C019 H019 120.5 . . ?
C011 C01A H1BA 109.2 . . ?
C011 C01A HI 109.2 . . ?
C017 C01A C011 112.1(5) . . ?
C017 C01A H1BA 109.2 . . ?
C017 C01A HI 109.2 . . ?
H1BA C01A HI 107.9 . . ?
C00I C01B H01G 120.7 . . ?
C016 C01B C00I 118.6(7) . . ?
C016 C01B H01G 120.7 . . ?
C01K C01C H01S 120.1 . . ?
C01K C01C C01M 119.8(7) . . ?
C01M C01C H01S 120.1 . . ?
C00T C01D H2BA 108.8 . . ?
C00T C01D HJ 108.8 . . ?
C00X C01D C00T 114.0(5) . . ?
C00X C01D H2BA 108.8 . . ?
C00X C01D HJ 108.8 . . ?
H2BA C01D HJ 107.7 . . ?
C00J C01E H01T 109.0 . . ?
C00J C01E H01U 109.0 . . ?
H01T C01E H01U 107.8 . . ?
C01T C01E C00J 113.1(5) . . ?
C01T C01E H01T 109.0 . . ?
C01T C01E H01U 109.0 . . ?
N00B C01F H01H 119.0 . . ?
N00B C01F C01Y 122.0(7) . . ?
C01Y C01F H01H 119.0 . . ?
H01V C01G H01W 107.6 . . ?
C01U C01G H01V 108.6 . . ?
C01U C01G H01W 108.6 . . ?
C028 C01G H01V 108.6 . . ?
C028 C01G H01W 108.6 . . ?
C028 C01G C01U 114.6(6) . . ?
C00S C01H C013 114.2(5) . . ?
C00S C01H H01I 108.7 . . ?
C00S C01H H01J 108.7 . . ?
C013 C01H H01I 108.7 . . ?
C013 C01H H01J 108.7 . . ?
H01I C01H H01J 107.6 . . ?
H01X C01I H01Z 107.5 . . ?
C028 C01I H01X 108.4 . . ?
C028 C01I H01Z 108.4 . . ?
C029 C01I H01X 108.4 . . ?
C029 C01I H01Z 108.4 . . ?
C029 C01I C028 115.5(6) . . ?
C00V C01J C019 119.1(7) . . ?
C00V C01J H3BA 120.4 . . ?
C019 C01J H3BA 120.4 . . ?
C00O C01K C01C 119.5(7) . . ?
C00O C01K H01 120.3 . . ?
C01C C01K H01 120.3 . . ?
H6BA C01L HK 107.4 . . ?
C021 C01L H6BA 108.2 . . ?
C021 C01L HK 108.2 . . ?
C02J C01L H6BA 108.2 . . ?
C02J C01L HK 108.2 . . ?
C02J C01L C021 116.2(6) . . ?
C018 C01M H0AA 120.3 . . ?
C01C C01M C018 119.4(7) . . ?
C01C C01M H0AA 120.3 . . ?
N00E C01N H7BA 118.8 . . ?
N00E C01N C02H 122.4(8) . . ?
C02H C01N H7BA 118.8 . . ?
C00W C01O C00Y 113.5(5) . . ?
C00W C01O H4BA 108.9 . . ?
C00W C01O HL 108.9 . . ?
C00Y C01O H4BA 108.9 . . ?
C00Y C01O HL 108.9 . . ?
H4BA C01O HL 107.7 . . ?
C00R C01P H01K 108.7 . . ?
C00R C01P H01L 108.7 . . ?
C013 C01P C00R 114.4(5) . . ?
C013 C01P H01K 108.7 . . ?
C013 C01P H01L 108.7 . . ?
H01K C01P H01L 107.6 . . ?
C00F C01Q C015 114.5(5) . . ?
C00F C01Q H01M 108.6 . . ?
C00F C01Q H01N 108.6 . . ?
C015 C01Q H01M 108.6 . . ?
C015 C01Q H01N 108.6 . . ?
H01M C01Q H01N 107.6 . . ?
N00E C01R H8BA 120.1 . . ?
N00E C01R C01Z 119.7(9) . . ?
C01Z C01R H8BA 120.1 . . ?
H9BA C01S HM 107.4 . . ?
C022 C01S H9BA 108.4 . . ?
C022 C01S HM 108.4 . . ?
C022 C01S C027 115.6(6) . . ?
C027 C01S H9BA 108.4 . . ?
C027 C01S HM 108.4 . . ?
C00P C01T H1AA 108.6 . . ?
C00P C01T HN 108.6 . . ?
C01E C01T C00P 114.6(5) . . ?
C01E C01T H1AA 108.6 . . ?
C01E C01T HN 108.6 . . ?
H1AA C01T HN 107.6 . . ?
C00L C01U H2AA 108.5 . . ?
C00L C01U HO 108.5 . . ?
C01G C01U C00L 115.2(5) . . ?
C01G C01U H2AA 108.5 . . ?
C01G C01U HO 108.5 . . ?
H2AA C01U HO 107.5 . . ?
N00D C01V C00V 119.8(7) . . ?
N00D C01V H5BA 120.1 . . ?
C00V C01V H5BA 120.1 . . ?
H0CA C01W HP 107.3 . . ?
C02B C01W H0CA 108.1 . . ?
C02B C01W HP 108.1 . . ?
C02B C01W C02C 117.0(7) . . ?
C02C C01W H0CA 108.1 . . ?
C02C C01W HP 108.1 . . ?
C014 C01X H01O 108.3 . . ?
C014 C01X H01P 108.3 . . ?
C014 C01X C02E 115.9(6) . . ?
H01O C01X H01P 107.4 . . ?
C02E C01X H01O 108.3 . . ?
C02E C01X H01P 108.3 . . ?
C016 C01Y H01Y 121.0 . . ?
C01F C01Y C016 118.0(8) . . ?
C01F C01Y H01Y 121.0 . . ?
C01R C01Z H1CA 119.8 . . ?
C02A C01Z C01R 120.4(10) . . ?
C02A C01Z H1CA 119.8 . . ?
H02F C020 H02G 107.6 . . ?
C029 C020 H02F 108.6 . . ?
C029 C020 H02G 108.6 . . ?
C029 C020 C02O 114.8(7) . . ?
C02O C020 H02F 108.6 . . ?
C02O C020 H02G 108.6 . . ?
C01L C021 H02Z 108.2 . . ?
C01L C021 HQ 108.2 . . ?
C01L C021 C027 116.4(6) . . ?
H02Z C021 HQ 107.3 . . ?
C027 C021 H02Z 108.2 . . ?
C027 C021 HQ 108.2 . . ?
C01S C022 H02 108.3 . . ?
C01S C022 HR 108.3 . . ?
C01S C022 C02C 115.8(6) . . ?
H02 C022 HR 107.4 . . ?
C02C C022 H02 108.3 . . ?
C02C C022 HR 108.3 . . ?
C00Q C023 H02Q 108.5 . . ?
C00Q C023 H02R 108.5 . . ?
C00Q C023 C026 115.2(6) . . ?
H02Q C023 H02R 107.5 . . ?
C026 C023 H02Q 108.5 . . ?
C026 C023 H02R 108.5 . . ?
H2CA C024 HS 107.6 . . ?
C02J C024 H2CA 108.7 . . ?
C02J C024 HS 108.7 . . ?
C02M C024 H2CA 108.7 . . ?
C02M C024 HS 108.7 . . ?
C02M C024 C02J 114.4(7) . . ?
C00Y C025 H02S 108.7 . . ?
C00Y C025 H02T 108.7 . . ?
C011 C025 C00Y 114.1(5) . . ?
C011 C025 H02S 108.7 . . ?
C011 C025 H02T 108.7 . . ?
H02S C025 H02T 107.6 . . ?
C023 C026 H02U 108.6 . . ?
C023 C026 H02V 108.6 . . ?
H02U C026 H02V 107.5 . . ?
C02D C026 C023 114.8(6) . . ?
C02D C026 H02U 108.6 . . ?
C02D C026 H02V 108.6 . . ?
C01S C027 C021 116.2(6) . . ?
C01S C027 H3CA 108.2 . . ?
C01S C027 HT 108.2 . . ?
C021 C027 H3CA 108.2 . . ?
C021 C027 HT 108.2 . . ?
H3CA C027 HT 107.4 . . ?
C01G C028 C01I 115.3(6) . . ?
C01G C028 H02H 108.5 . . ?
C01G C028 H02I 108.5 . . ?
C01I C028 H02H 108.5 . . ?
C01I C028 H02I 108.5 . . ?
H02H C028 H02I 107.5 . . ?
C01I C029 H02J 108.6 . . ?
C01I C029 H02K 108.6 . . ?
C020 C029 C01I 114.8(6) . . ?
C020 C029 H02J 108.6 . . ?
C020 C029 H02K 108.6 . . ?
H02J C029 H02K 107.5 . . ?
C01Z C02A H4CA 120.4 . . ?
C02H C02A C01Z 119.3(9) . . ?
C02H C02A H4CA 120.4 . . ?
C01W C02B H5CA 108.0 . . ?
C01W C02B HU 108.0 . . ?
C01W C02B C02G 117.2(7) . . ?
H5CA C02B HU 107.2 . . ?
C02G C02B H5CA 108.0 . . ?
C02G C02B HU 108.0 . . ?
C01W C02C H6CA 108.1 . . ?
C01W C02C HV 108.1 . . ?
C022 C02C C01W 116.6(7) . . ?
C022 C02C H6CA 108.1 . . ?
C022 C02C HV 108.1 . . ?
H6CA C02C HV 107.3 . . ?
C026 C02D H02W 108.7 . . ?
C026 C02D H02X 108.7 . . ?
C026 C02D C02I 114.3(7) . . ?
H02W C02D H02X 107.6 . . ?
C02I C02D H02W 108.7 . . ?
C02I C02D H02X 108.7 . . ?
C01X C02E H02A 108.5 . . ?
C01X C02E H02B 108.5 . . ?
H02A C02E H02B 107.5 . . ?
C02N C02E C01X 115.2(6) . . ?
C02N C02E H02A 108.5 . . ?
C02N C02E H02B 108.5 . . ?
N00E C02F H7CA 108.8 . . ?
N00E C02F HW 108.8 . . ?
H7CA C02F HW 107.7 . . ?
C02K C02F N00E 113.8(7) . . ?
C02K C02F H7CA 108.8 . . ?
C02K C02F HW 108.8 . . ?
C02B C02G H8CA 108.3 . . ?
C02B C02G HX 108.3 . . ?
C02B C02G C02L 116.1(7) . . ?
H8CA C02G HX 107.4 . . ?
C02L C02G H8CA 108.3 . . ?
C02L C02G HX 108.3 . . ?
C01N C02H H9CA 120.2 . . ?
C02A C02H C01N 119.6(9) . . ?
C02A C02H H9CA 120.2 . . ?
C02D C02I H02Y 109.5 . . ?
C02D C02I HY 109.5 . . ?
C02D C02I HZ 109.5 . . ?
H02Y C02I HY 109.5 . . ?
H02Y C02I HZ 109.5 . . ?
HY C02I HZ 109.5 . . ?
C01L C02J C024 114.5(6) . . ?
C01L C02J H0DA 108.6 . . ?
C01L C02J H5DA 108.6 . . ?
C024 C02J H0DA 108.6 . . ?
C024 C02J H5DA 108.6 . . ?
H0DA C02J H5DA 107.6 . . ?
C02F C02K H1DA 108.6 . . ?
C02F C02K H6DA 108.6 . . ?
C02F C02K C02M 114.6(8) . . ?
H1DA C02K H6DA 107.6 . . ?
C02M C02K H1DA 108.6 . . ?
C02M C02K H6DA 108.6 . . ?
C02G C02L H2DA 108.5 . . ?
C02G C02L H7DA 108.5 . . ?
H2DA C02L H7DA 107.5 . . ?
C02P C02L C02G 114.9(8) . . ?
C02P C02L H2DA 108.5 . . ?
C02P C02L H7DA 108.5 . . ?
C024 C02M C02K 115.6(8) . . ?
C024 C02M H3DA 108.4 . . ?
C024 C02M H8DA 108.4 . . ?
C02K C02M H3DA 108.4 . . ?
C02K C02M H8DA 108.4 . . ?
H3DA C02M H8DA 107.5 . . ?
C02E C02N H02C 109.5 . . ?
C02E C02N H02D 109.5 . . ?
C02E C02N H02E 109.5 . . ?
H02C C02N H02D 109.5 . . ?
H02C C02N H02E 109.5 . . ?
H02D C02N H02E 109.5 . . ?
C020 C02O H02L 108.6 . . ?
C020 C02O H02M 108.6 . . ?
H02L C02O H02M 107.6 . . ?
C02Q C02O C020 114.7(8) . . ?
C02Q C02O H02L 108.6 . . ?
C02Q C02O H02M 108.6 . . ?
C02L C02P H4DA 109.5 . . ?
C02L C02P H9DA 109.5 . . ?
C02L C02P H0EA 109.5 . . ?
H4DA C02P H9DA 109.5 . . ?
H4DA C02P H0EA 109.5 . . ?
H9DA C02P H0EA 109.5 . . ?
C02O C02Q H02N 109.5 . . ?
C02O C02Q H02O 109.5 . . ?
C02O C02Q H02P 109.5 . . ?
H02N C02Q H02O 109.5 . . ?
H02N C02Q H02P 109.5 . . ?
H02O C02Q H02P 109.5 . . ?

loop_
_geom_bond_atom_site_label_1
_geom_bond_atom_site_label_2
_geom_bond_distance
_geom_bond_site_symmetry_2
_geom_bond_publ_flag
Zn01 Cl03 2.2597(18) . ?
Zn01 Cl07 2.2669(18) . ?
Zn01 Cl08 2.2573(19) . ?
Zn01 Cl09 2.258(2) . ?
Zn02 Cl04 2.2636(19) . ?
Zn02 Cl05 2.2887(19) . ?
Zn02 Cl06 2.2694(19) . ?
Zn02 Cl0A 2.249(2) . ?
N00B C00G 1.475(6) . ?
N00B C00I 1.344(7) . ?
N00B C01F 1.338(7) . ?
N00C C00O 1.330(7) . ?
N00C C010 1.500(7) . ?
N00C C018 1.348(7) . ?
N00D C00N 1.330(7) . ?
N00D C012 1.480(7) . ?
N00D C01V 1.347(7) . ?
N00E C01N 1.328(8) . ?
N00E C01R 1.366(10) . ?
N00E C02F 1.491(9) . ?
C00F H00A 0.9700 . ?
C00F H00B 0.9700 . ?
C00F C00K 1.523(7) . ?
C00F C01Q 1.508(7) . ?
C00G H00C 0.9700 . ?
C00G H00D 0.9700 . ?
C00G C00H 1.520(7) . ?
C00H H00E 0.9700 . ?
C00H H00F 0.9700 . ?
C00H C00K 1.517(7) . ?
C00I H00I 0.9300 . ?
C00I C01B 1.373(8) . ?
C00J H00P 0.9700 . ?
C00J H00Q 0.9700 . ?
C00J C00M 1.525(7) . ?
C00J C01E 1.509(7) . ?
C00K H00G 0.9700 . ?
C00K H00H 0.9700 . ?
C00L H00R 0.9700 . ?
C00L H00S 0.9700 . ?
C00L C00Z 1.504(7) . ?
C00L C01U 1.515(7) . ?
C00M H00T 0.9700 . ?
C00M H00U 0.9700 . ?
C00M C010 1.511(7) . ?
C00N H00Z 0.9300 . ?
C00N C019 1.372(8) . ?
C00O H00V 0.9300 . ?
C00O C01K 1.366(8) . ?
C00P H00W 0.9700 . ?
C00P H00X 0.9700 . ?
C00P C00Z 1.516(7) . ?
C00P C01T 1.512(7) . ?
C00Q H00 0.9700 . ?
C00Q H 0.9700 . ?
C00Q C00X 1.515(7) . ?
C00Q C023 1.505(7) . ?
C00R H00J 0.9700 . ?
C00R H00K 0.9700 . ?
C00R C015 1.513(7) . ?
C00R C01P 1.517(7) . ?
C00S H00L 0.9700 . ?
C00S H00M 0.9700 . ?
C00S C00U 1.510(7) . ?
C00S C01H 1.507(7) . ?
C00T H3AA 0.9700 . ?
C00T HA 0.9700 . ?
C00T C00W 1.513(7) . ?
C00T C01D 1.519(7) . ?
C00U H00N 0.9700 . ?
C00U H00O 0.9700 . ?
C00U C014 1.513(7) . ?
C00V H4AA 0.9300 . ?
C00V C01J 1.362(8) . ?
C00V C01V 1.364(8) . ?
C00W H5AA 0.9700 . ?
C00W HB 0.9700 . ?
C00W C01O 1.519(7) . ?
C00X H6AA 0.9700 . ?
C00X HC 0.9700 . ?
C00X C01D 1.513(7) . ?
C00Y H7AA 0.9700 . ?
C00Y HD 0.9700 . ?
C00Y C01O 1.521(7) . ?
C00Y C025 1.523(7) . ?
C00Z H00Y 0.9700 . ?
C00Z HE 0.9700 . ?
C010 H01Q 0.9700 . ?
C010 H01R 0.9700 . ?
C011 H8AA 0.9700 . ?
C011 HF 0.9700 . ?
C011 C01A 1.520(7) . ?
C011 C025 1.514(7) . ?
C012 H9AA 0.9700 . ?
C012 HG 0.9700 . ?
C012 C017 1.507(7) . ?
C013 H01A 0.9700 . ?
C013 H01B 0.9700 . ?
C013 C01H 1.515(7) . ?
C013 C01P 1.512(7) . ?
C014 H01C 0.9700 . ?
C014 H01D 0.9700 . ?
C014 C01X 1.503(7) . ?
C015 H01E 0.9700 . ?
C015 H01F 0.9700 . ?
C015 C01Q 1.517(7) . ?
C016 H016 0.9300 . ?
C016 C01B 1.361(9) . ?
C016 C01Y 1.366(9) . ?
C017 H0BA 0.9700 . ?
C017 HH 0.9700 . ?
C017 C01A 1.515(7) . ?
C018 H018 0.9300 . ?
C018 C01M 1.371(8) . ?
C019 H019 0.9300 . ?
C019 C01J 1.380(8) . ?
C01A H1BA 0.9700 . ?
C01A HI 0.9700 . ?
C01B H01G 0.9300 . ?
C01C H01S 0.9300 . ?
C01C C01K 1.366(8) . ?
C01C C01M 1.366(8) . ?
C01D H2BA 0.9700 . ?
C01D HJ 0.9700 . ?
C01E H01T 0.9700 . ?
C01E H01U 0.9700 . ?
C01E C01T 1.509(7) . ?
C01F H01H 0.9300 . ?
C01F C01Y 1.358(9) . ?
C01G H01V 0.9700 . ?
C01G H01W 0.9700 . ?
C01G C01U 1.506(7) . ?
C01G C028 1.504(7) . ?
C01H H01I 0.9700 . ?
C01H H01J 0.9700 . ?
C01I H01X 0.9700 . ?
C01I H01Z 0.9700 . ?
C01I C028 1.518(7) . ?
C01I C029 1.503(7) . ?
C01J H3BA 0.9300 . ?
C01K H01 0.9300 . ?
C01L H6BA 0.9700 . ?
C01L HK 0.9700 . ?
C01L C021 1.508(8) . ?
C01L C02J 1.495(8) . ?
C01M H0AA 0.9300 . ?
C01N H7BA 0.9300 . ?
C01N C02H 1.356(9) . ?
C01O H4BA 0.9700 . ?
C01O HL 0.9700 . ?
C01P H01K 0.9700 . ?
C01P H01L 0.9700 . ?
C01Q H01M 0.9700 . ?
C01Q H01N 0.9700 . ?
C01R H8BA 0.9300 . ?
C01R C01Z 1.371(10) . ?
C01S H9BA 0.9700 . ?
C01S HM 0.9700 . ?
C01S C022 1.494(8) . ?
C01S C027 1.498(8) . ?
C01T H1AA 0.9700 . ?
C01T HN 0.9700 . ?
C01U H2AA 0.9700 . ?
C01U HO 0.9700 . ?
C01V H5BA 0.9300 . ?
C01W H0CA 0.9700 . ?
C01W HP 0.9700 . ?
C01W C02B 1.487(8) . ?
C01W C02C 1.497(8) . ?
C01X H01O 0.9700 . ?
C01X H01P 0.9700 . ?
C01X C02E 1.518(7) . ?
C01Y H01Y 0.9300 . ?
C01Z H1CA 0.9300 . ?
C01Z C02A 1.355(10) . ?
C020 H02F 0.9700 . ?
C020 H02G 0.9700 . ?
C020 C029 1.492(8) . ?
C020 C02O 1.513(9) . ?
C021 H02Z 0.9700 . ?
C021 HQ 0.9700 . ?
C021 C027 1.510(8) . ?
C022 H02 0.9700 . ?
C022 HR 0.9700 . ?
C022 C02C 1.495(8) . ?
C023 H02Q 0.9700 . ?
C023 H02R 0.9700 . ?
C023 C026 1.507(8) . ?
C024 H2CA 0.9700 . ?
C024 HS 0.9700 . ?
C024 C02J 1.505(8) . ?
C024 C02M 1.473(9) . ?
C025 H02S 0.9700 . ?
C025 H02T 0.9700 . ?
C026 H02U 0.9700 . ?
C026 H02V 0.9700 . ?
C026 C02D 1.492(8) . ?
C027 H3CA 0.9700 . ?
C027 HT 0.9700 . ?
C028 H02H 0.9700 . ?
C028 H02I 0.9700 . ?
C029 H02J 0.9700 . ?
C029 H02K 0.9700 . ?
C02A H4CA 0.9300 . ?
C02A C02H 1.349(9) . ?
C02B H5CA 0.9700 . ?
C02B HU 0.9700 . ?
C02B C02G 1.494(8) . ?
C02C H6CA 0.9700 . ?
C02C HV 0.9700 . ?
C02D H02W 0.9700 . ?
C02D H02X 0.9700 . ?
C02D C02I 1.513(8) . ?
C02E H02A 0.9700 . ?
C02E H02B 0.9700 . ?
C02E C02N 1.503(8) . ?
C02F H7CA 0.9700 . ?
C02F HW 0.9700 . ?
C02F C02K 1.476(9) . ?
C02G H8CA 0.9700 . ?
C02G HX 0.9700 . ?
C02G C02L 1.496(9) . ?
C02H H9CA 0.9300 . ?
C02I H02Y 0.9600 . ?
C02I HY 0.9600 . ?
C02I HZ 0.9600 . ?
C02J H0DA 0.9700 . ?
C02J H5DA 0.9700 . ?
C02K H1DA 0.9700 . ?
C02K H6DA 0.9700 . ?
C02K C02M 1.521(9) . ?
C02L H2DA 0.9700 . ?
C02L H7DA 0.9700 . ?
C02L C02P 1.488(9) . ?
C02M H3DA 0.9700 . ?
C02M H8DA 0.9700 . ?
C02N H02C 0.9600 . ?
C02N H02D 0.9600 . ?
C02N H02E 0.9600 . ?
C02O H02L 0.9700 . ?
C02O H02M 0.9700 . ?
C02O C02Q 1.434(10) . ?
C02P H4DA 0.9600 . ?
C02P H9DA 0.9600 . ?
C02P H0EA 0.9600 . ?
C02Q H02N 0.9600 . ?
C02Q H02O 0.9600 . ?
C02Q H02P 0.9600 . ?

loop_
_geom_torsion_atom_site_label_1
_geom_torsion_atom_site_label_2
_geom_torsion_atom_site_label_3
_geom_torsion_atom_site_label_4
_geom_torsion
_geom_torsion_site_symmetry_1
_geom_torsion_site_symmetry_2
_geom_torsion_site_symmetry_3
_geom_torsion_site_symmetry_4
_geom_torsion_publ_flag
N00B C00G C00H C00K 175.4(5) . . . . ?
N00B C00I C01B C016 -0.2(10) . . . . ?
N00B C01F C01Y C016 1.8(11) . . . . ?
N00C C00O C01K C01C 0.7(11) . . . . ?
N00C C018 C01M C01C -0.8(10) . . . . ?
N00D C00N C019 C01J -0.7(10) . . . . ?
N00D C012 C017 C01A 177.2(6) . . . . ?
N00E C01N C02H C02A 1.7(12) . . . . ?
N00E C01R C01Z C02A 0.2(12) . . . . ?
N00E C02F C02K C02M -176.8(8) . . . . ?
C00G N00B C00I C01B -179.9(5) . . . . ?
C00G N00B C01F C01Y 179.1(6) . . . . ?
C00G C00H C00K C00F -176.3(5) . . . . ?
C00I N00B C00G C00H 94.4(6) . . . . ?
C00I N00B C01F C01Y -0.2(10) . . . . ?
C00J C00M C010 N00C 172.7(5) . . . . ?
C00J C01E C01T C00P 176.0(6) . . . . ?
C00K C00F C01Q C015 -177.2(5) . . . . ?
C00M C00J C01E C01T 179.3(5) . . . . ?
C00N N00D C012 C017 -90.3(7) . . . . ?
C00N N00D C01V C00V -0.3(9) . . . . ?
C00N C019 C01J C00V 0.3(10) . . . . ?
C00O N00C C010 C00M -83.5(7) . . . . ?
C00O N00C C018 C01M 1.4(9) . . . . ?
C00Q C00X C01D C00T -178.4(5) . . . . ?
C00Q C023 C026 C02D 178.3(6) . . . . ?
C00R C015 C01Q C00F 175.6(5) . . . . ?
C00S C00U C014 C01X -179.0(5) . . . . ?
C00T C00W C01O C00Y 178.4(5) . . . . ?
C00U C00S C01H C013 -179.7(5) . . . . ?
C00U C014 C01X C02E 179.2(6) . . . . ?
C00W C00T C01D C00X 179.3(5) . . . . ?
C00X C00Q C023 C026 -178.2(5) . . . . ?
C00Z C00L C01U C01G 178.7(5) . . . . ?
C00Z C00P C01T C01E -179.0(5) . . . . ?
C010 N00C C00O C01K 177.9(6) . . . . ?
C010 N00C C018 C01M -177.9(6) . . . . ?
C012 N00D C00N C019 178.9(6) . . . . ?
C012 N00D C01V C00V -178.5(6) . . . . ?
C012 C017 C01A C011 178.6(6) . . . . ?
C014 C01X C02E C02N 179.8(6) . . . . ?
C015 C00R C01P C013 178.0(5) . . . . ?
C018 N00C C00O C01K -1.4(9) . . . . ?
C018 N00C C010 C00M 95.8(7) . . . . ?
C01A C011 C025 C00Y -179.8(5) . . . . ?
C01B C016 C01Y C01F -2.6(12) . . . . ?
C01D C00T C00W C01O -178.7(5) . . . . ?
C01E C00J C00M C010 179.1(5) . . . . ?
C01F N00B C00G C00H -84.9(6) . . . . ?
C01F N00B C00I C01B -0.6(9) . . . . ?
C01H C00S C00U C014 179.1(5) . . . . ?
C01H C013 C01P C00R -179.9(5) . . . . ?
C01J C00V C01V N00D -0.1(10) . . . . ?
C01K C01C C01M C018 0.0(11) . . . . ?
C01L C021 C027 C01S 179.8(6) . . . . ?
C01M C01C C01K C00O 0.0(11) . . . . ?
C01N N00E C01R C01Z 0.0(11) . . . . ?
C01N N00E C02F C02K 98.2(9) . . . . ?
C01O C00Y C025 C011 178.0(5) . . . . ?
C01P C00R C015 C01Q -179.1(5) . . . . ?
C01P C013 C01H C00S 178.4(5) . . . . ?
C01Q C00F C00K C00H 172.3(5) . . . . ?
C01R N00E C01N C02H -0.9(11) . . . . ?
C01R N00E C02F C02K -77.9(10) . . . . ?
C01R C01Z C02A C02H 0.6(12) . . . . ?
C01S C022 C02C C01W -179.6(6) . . . . ?
C01T C00P C00Z C00L 177.8(5) . . . . ?
C01U C00L C00Z C00P -179.1(5) . . . . ?
C01U C01G C028 C01I 180.0(5) . . . . ?
C01V N00D C00N C019 0.7(10) . . . . ?
C01V N00D C012 C017 87.9(7) . . . . ?
C01V C00V C01J C019 0.1(10) . . . . ?
C01W C02B C02G C02L 179.9(7) . . . . ?
C01Y C016 C01B C00I 1.8(11) . . . . ?
C01Z C02A C02H C01N -1.5(12) . . . . ?
C021 C01L C02J C024 -179.9(6) . . . . ?
C022 C01S C027 C021 -179.0(6) . . . . ?
C023 C00Q C00X C01D 179.7(5) . . . . ?
C023 C026 C02D C02I -177.6(6) . . . . ?
C025 C00Y C01O C00W -179.1(5) . . . . ?
C025 C011 C01A C017 175.5(5) . . . . ?
C027 C01S C022 C02C 179.0(6) . . . . ?
C028 C01G C01U C00L -179.6(5) . . . . ?
C028 C01I C029 C020 -179.9(6) . . . . ?
C029 C01I C028 C01G -179.5(6) . . . . ?
C029 C020 C02O C02Q -176.2(8) . . . . ?
C02B C01W C02C C022 179.5(6) . . . . ?
C02B C02G C02L C02P -178.8(7) . . . . ?
C02C C01W C02B C02G -179.0(6) . . . . ?
C02F N00E C01N C02H -177.0(7) . . . . ?
C02F N00E C01R C01Z 176.1(7) . . . . ?
C02F C02K C02M C024 91.8(10) . . . . ?
C02J C01L C021 C027 -178.6(6) . . . . ?
C02J C024 C02M C02K 176.8(7) . . . . ?
C02M C024 C02J C01L -175.7(7) . . . . ?
C02O C020 C029 C01I 178.2(7) . . . . ?
